data_2213910
loop_
_publ_author_name
'Yun-Huai Zhang'
'Feng-Jing Wu'
'Xue-Ming Li'
'Mao-Chuan Zhu'
'Yun Gong'

_publ_section_title
<i>catena</i>-Poly[nickel(II)-bis(\m-3,7-dichloroquinoline-8-carboxylato-\k^3^<i>N</i>,<i>O</i>:<i>O</i>')]
_journal_coeditor_code NG2259
_journal_issue 6
_journal_name_full 'Acta Crystallographica Section E'
_journal_page_first m1557
_journal_page_last m1557
_journal_paper_doi 10.1107/S160053680702082X
_journal_volume 63
_journal_year 2007
_chemical_formula_iupac '[Ni (C10 H4 Cl2 N O2)2]'
_chemical_formula_moiety 'C20 H8 Cl4 N2 Ni O4'
_chemical_formula_sum 'C20 H8 Cl4 N2 Ni O4'
_chemical_formula_weight 540.79
_chemical_name_systematic
;
catena-Poly[nickel(II)-bis(\m-3,7-dichloroquinoline-8-carboxylato-
\k^3^<i>N</i>,<i>O</i>:<i>O</i>')]
;
_space_group_IT_number 56
_symmetry_cell_setting orthorhombic
_symmetry_space_group_name_Hall '-P 2ab 2ac'
_symmetry_space_group_name_H-M 'P c c n'
_atom_sites_solution_hydrogens geom
_atom_sites_solution_primary direct
_atom_sites_solution_secondary difmap
_audit_creation_method SHELXL-97
_cell_angle_alpha 90.00
_cell_angle_beta 90.00
_cell_angle_gamma 90.00
_cell_formula_units_Z 4
_cell_length_a 13.4603(14)
_cell_length_b 15.8837(19)
_cell_length_c 9.2040(13)
_cell_measurement_reflns_used 9136
_cell_measurement_temperature 298(2)
_cell_measurement_theta_max 25.01
_cell_measurement_theta_min 1.98
_cell_volume 1967.8(4)
_computing_cell_refinement 'SAINT (Siemens, 1996)'
_computing_data_collection 'SMART (Siemens, 1996)'
_computing_data_reduction SAINT
_computing_molecular_graphics 'SHELXTL (Sheldrick, 1997b)'
_computing_publication_material SHELXTL
_computing_structure_refinement 'SHELXL97 (Sheldrick, 1997a)'
_computing_structure_solution 'SHELXS97 (Sheldrick, 1997a)'
_diffrn_ambient_temperature 298(2)
_diffrn_measured_fraction_theta_full 0.999
_diffrn_measured_fraction_theta_max 0.999
_diffrn_measurement_device_type 'Siemens SMART CCD area-detector'
_diffrn_measurement_method '\f and \w'
_diffrn_radiation_monochromator graphite
_diffrn_radiation_source 'fine-focus sealed tube'
_diffrn_radiation_type MoK\a
_diffrn_radiation_wavelength 0.71073
_diffrn_reflns_av_R_equivalents 0.0443
_diffrn_reflns_av_sigmaI/netI 0.0286
_diffrn_reflns_limit_h_max 12
_diffrn_reflns_limit_h_min -15
_diffrn_reflns_limit_k_max 17
_diffrn_reflns_limit_k_min -18
_diffrn_reflns_limit_l_max 10
_diffrn_reflns_limit_l_min -10
_diffrn_reflns_number 9136
_diffrn_reflns_theta_full 25.01
_diffrn_reflns_theta_max 25.01
_diffrn_reflns_theta_min 1.98
_exptl_absorpt_coefficient_mu 1.562
_exptl_absorpt_correction_T_max 0.76
_exptl_absorpt_correction_T_min 0.68
_exptl_absorpt_correction_type multi-scan
_exptl_absorpt_process_details '(SADABS; Sheldrick, 1996)'
_exptl_crystal_colour green
_exptl_crystal_density_diffrn 1.825
_exptl_crystal_density_method 'not measured'
_exptl_crystal_description block
_exptl_crystal_F_000 1080
_exptl_crystal_size_max 0.62
_exptl_crystal_size_mid 0.21
_exptl_crystal_size_min 0.18
_refine_diff_density_max 0.708
_refine_diff_density_min -0.703
_refine_ls_extinction_method none
_refine_ls_goodness_of_fit_ref 1.101
_refine_ls_hydrogen_treatment constr
_refine_ls_matrix_type full
_refine_ls_number_parameters 141
_refine_ls_number_reflns 1736
_refine_ls_number_restraints 0
_refine_ls_restrained_S_all 1.101
_refine_ls_R_factor_all 0.0449
_refine_ls_R_factor_gt 0.0309
_refine_ls_shift/su_max 0.001
_refine_ls_shift/su_mean 0.000
_refine_ls_structure_factor_coef Fsqd
_refine_ls_weighting_details 'calc w=1/[\s^2^(Fo^2^)+(0.0301P)^2^+3.058P] where P=(Fo^2^+2Fc^2^)/3'
_refine_ls_weighting_scheme calc
_refine_ls_wR_factor_gt 0.0724
_refine_ls_wR_factor_ref 0.0853
_reflns_number_gt 1407
_reflns_number_total 1736
_reflns_threshold_expression I>2\s(I)
_cod_data_source_file ng2259.cif
_cod_data_source_block I
_cod_database_code 2213910
_cod_database_fobs_code 2213910

loop_
_symmetry_equiv_pos_as_xyz
'x, y, z'
'-x+1/2, -y+1/2, z'
'-x, y+1/2, -z+1/2'
'x+1/2, -y, -z+1/2'
'-x, -y, -z'
'x-1/2, y-1/2, -z'
'x, -y-1/2, z-1/2'
'-x-1/2, y, z-1/2'

loop_
_atom_site_type_symbol
_atom_site_label
_atom_site_fract_x
_atom_site_fract_y
_atom_site_fract_z
_atom_site_U_iso_or_equiv
_atom_site_adp_type
_atom_site_calc_flag
_atom_site_refinement_flags
_atom_site_occupancy
Ni Ni1 0.7500 0.2500 0.23917(6) 0.02149(17) Uani d S 1
Cl Cl1 1.11039(8) 0.21431(6) -0.04748(13) 0.0600(3) Uani d . 1
Cl Cl2 0.77760(7) -0.04046(5) 0.58593(10) 0.0409(2) Uani d . 1
N N1 0.89128(18) 0.18780(15) 0.2319(3) 0.0249(6) Uani d . 1
O O1 0.70164(15) 0.17179(12) 0.4057(2) 0.0272(5) Uani d . 1
O O2 0.79907(15) 0.15853(12) 0.6024(2) 0.0261(5) Uani d . 1
C C1 0.9549(2) 0.2156(2) 0.1354(4) 0.0302(7) Uani d . 1
H H1 0.9477 0.2705 0.1020 0.036 Uiso calc R 1
C C2 1.0329(2) 0.1673(2) 0.0798(4) 0.0346(8) Uani d . 1
C C3 1.0437(3) 0.0855(2) 0.1215(4) 0.0374(8) Uani d . 1
H H3 1.0937 0.0521 0.0821 0.045 Uiso calc R 1
C C4 0.9774(2) 0.05242(19) 0.2259(3) 0.0302(7) Uani d . 1
C C5 0.9032(2) 0.10672(18) 0.2842(3) 0.0248(7) Uani d . 1
C C6 0.8412(2) 0.07861(18) 0.3988(3) 0.0242(7) Uani d . 1
C C7 0.8512(2) -0.00314(19) 0.4443(3) 0.0292(7) Uani d . 1
C C8 0.9196(3) -0.05881(19) 0.3816(4) 0.0382(8) Uani d . 1
H H8 0.9215 -0.1147 0.4116 0.046 Uiso calc R 1
C C9 0.9832(3) -0.0313(2) 0.2771(4) 0.0375(8) Uani d . 1
H H9 1.0307 -0.0677 0.2392 0.045 Uiso calc R 1
C C10 0.7738(2) 0.14138(17) 0.4749(3) 0.0233(7) Uani d . 1

loop_
_atom_site_aniso_label
_atom_site_aniso_U_11
_atom_site_aniso_U_22
_atom_site_aniso_U_33
_atom_site_aniso_U_12
_atom_site_aniso_U_13
_atom_site_aniso_U_23
Ni1 0.0241(3) 0.0229(3) 0.0175(3) 0.0024(2) 0.000 0.000
Cl1 0.0521(6) 0.0519(6) 0.0761(8) 0.0056(5) 0.0362(6) 0.0096(5)
Cl2 0.0442(5) 0.0345(4) 0.0441(5) -0.0039(4) 0.0032(4) 0.0102(4)
N1 0.0245(13) 0.0264(13) 0.0238(14) 0.0024(10) 0.0015(11) -0.0010(10)
O1 0.0294(12) 0.0308(11) 0.0215(11) 0.0044(9) 0.0012(9) 0.0039(9)
O2 0.0299(11) 0.0279(11) 0.0205(12) 0.0016(9) -0.0001(9) -0.0026(9)
C1 0.0282(17) 0.0291(16) 0.0334(19) 0.0003(14) 0.0015(15) -0.0011(14)
C2 0.0289(17) 0.0380(18) 0.037(2) 0.0013(14) 0.0080(15) 0.0012(15)
C3 0.0310(18) 0.043(2) 0.038(2) 0.0080(15) 0.0058(16) -0.0067(16)
C4 0.0309(17) 0.0318(16) 0.0280(18) 0.0044(14) -0.0009(14) -0.0043(13)
C5 0.0245(15) 0.0272(16) 0.0227(16) 0.0037(12) -0.0049(13) -0.0048(12)
C6 0.0240(16) 0.0259(15) 0.0227(16) 0.0027(12) -0.0047(13) -0.0040(12)
C7 0.0314(17) 0.0302(17) 0.0262(17) -0.0029(14) -0.0032(14) -0.0004(13)
C8 0.048(2) 0.0227(16) 0.044(2) 0.0058(15) -0.0031(18) -0.0004(15)
C9 0.040(2) 0.0315(17) 0.042(2) 0.0109(15) 0.0027(17) -0.0067(15)
C10 0.0297(17) 0.0195(14) 0.0207(16) -0.0029(12) 0.0040(13) 0.0010(12)

loop_
_atom_type_symbol
_atom_type_description
_atom_type_scat_dispersion_real
_atom_type_scat_dispersion_imag
_atom_type_scat_source
C C 0.0033 0.0016 'International Tables Vol C Tables 4.2.6.8 and 6.1.1.4'
H H 0.0000 0.0000 'International Tables Vol C Tables 4.2.6.8 and 6.1.1.4'
N N 0.0061 0.0033 'International Tables Vol C Tables 4.2.6.8 and 6.1.1.4'
O O 0.0106 0.0060 'International Tables Vol C Tables 4.2.6.8 and 6.1.1.4'
Ni Ni 0.3393 1.1124 'International Tables Vol C Tables 4.2.6.8 and 6.1.1.4'
Cl Cl 0.1484 0.1585 'International Tables Vol C Tables 4.2.6.8 and 6.1.1.4'

loop_
_geom_angle_atom_site_label_1
_geom_angle_atom_site_label_2
_geom_angle_atom_site_label_3
_geom_angle_site_symmetry_1
_geom_angle_site_symmetry_3
_geom_angle
_geom_angle_publ_flag
O2 Ni1 O2 7_565 8_755 103.47(11) yes
O2 Ni1 O1 7_565 2_655 85.86(8) yes
O2 Ni1 O1 8_755 2_655 170.43(8) yes
O2 Ni1 O1 7_565 . 170.43(8) ?
O2 Ni1 O1 8_755 . 85.86(8) ?
O1 Ni1 O1 2_655 . 84.91(11) yes
O2 Ni1 N1 7_565 2_655 86.54(9) ?
O2 Ni1 N1 8_755 2_655 91.26(9) ?
O1 Ni1 N1 2_655 2_655 91.45(9) ?
O1 Ni1 N1 . 2_655 91.18(9) ?
O2 Ni1 N1 7_565 . 91.26(9) ?
O2 Ni1 N1 8_755 . 86.54(9) ?
O1 Ni1 N1 2_655 . 91.18(9) ?
O1 Ni1 N1 . . 91.45(9) yes
N1 Ni1 N1 2_655 . 176.44(13) yes
C1 N1 C5 . . 118.3(3) ?
C1 N1 Ni1 . . 116.4(2) ?
C5 N1 Ni1 . . 121.36(19) ?
C10 O1 Ni1 . . 111.16(18) ?
C10 O2 Ni1 . 7_566 130.39(19) ?
N1 C1 C2 . . 123.6(3) ?
N1 C1 H1 . . 118.2 ?
C2 C1 H1 . . 118.2 ?
C3 C2 C1 . . 120.1(3) ?
C3 C2 Cl1 . . 122.4(3) ?
C1 C2 Cl1 . . 117.5(2) ?
C2 C3 C4 . . 118.6(3) ?
C2 C3 H3 . . 120.7 ?
C4 C3 H3 . . 120.7 ?
C3 C4 C9 . . 122.8(3) ?
C3 C4 C5 . . 118.3(3) ?
C9 C4 C5 . . 118.9(3) ?
N1 C5 C6 . . 118.9(3) ?
N1 C5 C4 . . 120.9(3) ?
C6 C5 C4 . . 120.2(3) ?
C7 C6 C5 . . 117.9(3) ?
C7 C6 C10 . . 122.6(3) ?
C5 C6 C10 . . 119.2(2) ?
C6 C7 C8 . . 122.4(3) ?
C6 C7 Cl2 . . 119.7(2) ?
C8 C7 Cl2 . . 117.9(2) ?
C9 C8 C7 . . 120.2(3) ?
C9 C8 H8 . . 119.9 ?
C7 C8 H8 . . 119.9 ?
C8 C9 C4 . . 120.2(3) ?
C8 C9 H9 . . 119.9 ?
C4 C9 H9 . . 119.9 ?
O2 C10 O1 . . 126.9(3) ?
O2 C10 C6 . . 114.4(3) ?
O1 C10 C6 . . 118.6(3) ?

loop_
_geom_bond_atom_site_label_1
_geom_bond_atom_site_label_2
_geom_bond_site_symmetry_2
_geom_bond_distance
_geom_bond_publ_flag
Ni1 O2 7_565 2.033(2) yes
Ni1 O2 8_755 2.033(2) ?
Ni1 O1 2_655 2.078(2) ?
Ni1 O1 . 2.078(2) yes
Ni1 N1 2_655 2.144(2) ?
Ni1 N1 . 2.144(2) yes
Cl1 C2 . 1.738(3) ?
Cl2 C7 . 1.741(3) ?
N1 C1 . 1.310(4) ?
N1 C5 . 1.384(4) ?
O1 C10 . 1.258(3) ?
O2 C10 . 1.251(3) ?
O2 Ni1 7_566 2.033(2) yes
C1 C2 . 1.398(4) ?
C1 H1 . 0.9300 ?
C2 C3 . 1.362(5) ?
C3 C4 . 1.412(5) ?
C3 H3 . 0.9300 ?
C4 C9 . 1.413(5) ?
C4 C5 . 1.425(4) ?
C5 C6 . 1.417(4) ?
C6 C7 . 1.371(4) ?
C6 C10 . 1.519(4) ?
C7 C8 . 1.402(4) ?
C8 C9 . 1.360(5) ?
C8 H8 . 0.9300 ?
C9 H9 . 0.9300 ?

loop_
_geom_torsion_atom_site_label_1
_geom_torsion_atom_site_label_2
_geom_torsion_atom_site_label_3
_geom_torsion_atom_site_label_4
_geom_torsion_site_symmetry_1
_geom_torsion
O2 Ni1 N1 C1 7_565 -9.6(2)
O2 Ni1 N1 C1 8_755 93.8(2)
O1 Ni1 N1 C1 2_655 -95.5(2)
O1 Ni1 N1 C1 . 179.6(2)
O2 Ni1 N1 C5 7_565 -166.9(2)
O2 Ni1 N1 C5 8_755 -63.5(2)
O1 Ni1 N1 C5 2_655 107.2(2)
O1 Ni1 N1 C5 . 22.3(2)
O2 Ni1 O1 C10 8_755 109.87(19)
O1 Ni1 O1 C10 2_655 -67.61(18)
N1 Ni1 O1 C10 2_655 -158.96(19)
N1 Ni1 O1 C10 . 23.44(19)
C5 N1 C1 C2 . 1.4(5)
Ni1 N1 C1 C2 . -156.6(3)
N1 C1 C2 C3 . 2.6(5)
N1 C1 C2 Cl1 . -179.9(3)
C1 C2 C3 C4 . -2.7(5)
Cl1 C2 C3 C4 . 179.9(3)
C2 C3 C4 C9 . -179.4(3)
C2 C3 C4 C5 . -0.9(5)
C1 N1 C5 C6 . 173.8(3)
Ni1 N1 C5 C6 . -29.3(4)
C1 N1 C5 C4 . -5.1(4)
Ni1 N1 C5 C4 . 151.8(2)
C3 C4 C5 N1 . 4.9(4)
C9 C4 C5 N1 . -176.6(3)
C3 C4 C5 C6 . -174.1(3)
C9 C4 C5 C6 . 4.5(4)
N1 C5 C6 C7 . 177.1(3)
C4 C5 C6 C7 . -3.9(4)
N1 C5 C6 C10 . -8.4(4)
C4 C5 C6 C10 . 170.5(3)
C5 C6 C7 C8 . -0.1(5)
C10 C6 C7 C8 . -174.4(3)
C5 C6 C7 Cl2 . 179.4(2)
C10 C6 C7 Cl2 . 5.1(4)
C6 C7 C8 C9 . 3.8(5)
Cl2 C7 C8 C9 . -175.8(3)
C7 C8 C9 C4 . -3.2(5)
C3 C4 C9 C8 . 177.6(3)
C5 C4 C9 C8 . -0.9(5)
Ni1 O2 C10 O1 7_566 -9.3(4)
Ni1 O2 C10 C6 7_566 169.08(18)
Ni1 O1 C10 O2 . 110.4(3)
Ni1 O1 C10 C6 . -67.9(3)
C7 C6 C10 O2 . 64.5(4)
C5 C6 C10 O2 . -109.7(3)
C7 C6 C10 O1 . -117.0(3)
C5 C6 C10 O1 . 68.8(4)
